data_4503443
loop_
_publ_author_name
'Qi, Yan'
'Che, Yunxia'
'Luo, Feng'
'Batten, Stuart R.'
'Liu, Yang'
'Zheng, Jimin'

_publ_section_title
;
 A Variety of 1D to 3D Metal&#x2212;Organic Coordination Architectures
 Assembled with
 1,1&#x2032;-(2,2&#x2032;-Oxybis(ethane-2,1-diyl))bis(1H-imidazole)
;
_journal_issue 5
_journal_name_full 'Crystal Growth &amp; Design'
_journal_page_first 1654
_journal_paper_doi 10.1021/cg7011217
_journal_volume 8
_journal_year 2008
_chemical_formula_sum 'C36 H36 Cd2 N8 O10'
_chemical_formula_weight 965.53
_chemical_name_systematic
; 
 ? 
;
_space_group_IT_number 2
_symmetry_cell_setting triclinic
_symmetry_space_group_name_Hall '-P 1'
_symmetry_space_group_name_H-M 'P -1'
_atom_sites_solution_hydrogens geom
_atom_sites_solution_primary direct
_atom_sites_solution_secondary difmap
_audit_creation_method SHELXL-97
_cell_angle_alpha 98.53(3)
_cell_angle_beta 100.10(3)
_cell_angle_gamma 94.88(3)
_cell_formula_units_Z 1
_cell_length_a 8.5363(17)
_cell_length_b 10.273(2)
_cell_length_c 10.811(2)
_cell_measurement_reflns_used 8552
_cell_measurement_temperature 293(2)
_cell_measurement_theta_max 27.48
_cell_measurement_theta_min 3.02
_cell_volume 917.0(3)
_computing_cell_refinement 'RAXIS-RAPID Auto(Rigaku, 2004)'
_computing_data_collection 'RAXIS-RAPID Auto(Rigaku, 2004)'
_computing_data_reduction 'CrystalStructure(Rigaku/MSC, 2004)'
_computing_molecular_graphics 'SHELXL-97 (Sheldrick, 2001)'
_computing_publication_material 'SHELXL-97 (Sheldrick, 1997)'
_computing_structure_refinement 'SHELXL-97 (Sheldrick, 1997)'
_computing_structure_solution 'SHELXS-97 (Sheldrick, 1997)'
_diffrn_ambient_temperature 298(2)
_diffrn_measured_fraction_theta_full 0.992
_diffrn_measured_fraction_theta_max 0.992
_diffrn_measurement_device_type 'rigaku r-axis rapid IP area detector'
_diffrn_measurement_method '\w scans'
_diffrn_radiation_monochromator graphite
_diffrn_radiation_probe x-ray
_diffrn_radiation_type MoK\a
_diffrn_radiation_wavelength 0.71073
_diffrn_reflns_av_R_equivalents 0.0350
_diffrn_reflns_av_sigmaI/netI 0.0446
_diffrn_reflns_limit_h_max 11
_diffrn_reflns_limit_h_min -9
_diffrn_reflns_limit_k_max 13
_diffrn_reflns_limit_k_min -13
_diffrn_reflns_limit_l_max 14
_diffrn_reflns_limit_l_min -14
_diffrn_reflns_number 9098
_diffrn_reflns_theta_full 27.48
_diffrn_reflns_theta_max 27.48
_diffrn_reflns_theta_min 3.02
_diffrn_source 'rotating anode'
_exptl_absorpt_coefficient_mu 1.230
_exptl_absorpt_correction_T_max 0.8200
_exptl_absorpt_correction_T_min 0.6274
_exptl_absorpt_correction_type multi-scan
_exptl_crystal_colour Colorless
_exptl_crystal_density_diffrn 1.748
_exptl_crystal_density_method 'not measured'
_exptl_crystal_description BLock
_exptl_crystal_F_000 484
_exptl_crystal_size_max 0.42
_exptl_crystal_size_mid 0.17
_exptl_crystal_size_min 0.17
_refine_diff_density_max 0.591
_refine_diff_density_min -0.680
_refine_diff_density_rms 0.092
_refine_ls_extinction_coef 0.0130(15)
_refine_ls_extinction_expression Fc^*^=kFc[1+0.001xFc^2^\l^3^/sin(2\q)]^-1/4^
_refine_ls_extinction_method SHELXL
_refine_ls_goodness_of_fit_ref 1.190
_refine_ls_hydrogen_treatment refU
_refine_ls_matrix_type full
_refine_ls_number_parameters 254
_refine_ls_number_reflns 4161
_refine_ls_number_restraints 0
_refine_ls_restrained_S_all 1.190
_refine_ls_R_factor_all 0.0256
_refine_ls_R_factor_gt 0.0238
_refine_ls_shift/su_max 0.001
_refine_ls_shift/su_mean 0.000
_refine_ls_structure_factor_coef Fsqd
_refine_ls_weighting_details 'calc w=1/[\s^2^(Fo^2^)+(0.0356P)^2^+0.1820P] where P=(Fo^2^+2Fc^2^)/3'
_refine_ls_weighting_scheme calc
_refine_ls_wR_factor_gt 0.0657
_refine_ls_wR_factor_ref 0.0785
_reflns_number_gt 3939
_reflns_number_total 4161
_reflns_threshold_expression >2sigma(I)
_cod_data_source_file cg7011217-file008.cif
_cod_data_source_block shelxl
_cod_depositor_comments
;
The following automatic conversions were performed:

'_symmetry_cell_setting' value 'Triclinic' changed to 'triclinic'
according to /home/saulius/struct/CIF-dictionaries/cif_core.dic
dictionary named 'cif_core.dic' version 2.4.1 from
2010-06-29.

'_exptl_absorpt_correction_type' value 'Multi-scan'
changed to 'multi-scan' according to
/home/saulius/struct/CIF-dictionaries/cif_core.dic dictionary named
'cif_core.dic' version 2.4.1 from
2010-06-29.

'_refine_ls_hydrogen_treatment' value 'refu' changed to
'refU' according to
/home/saulius/struct/CIF-dictionaries/cif_core.dic dictionary named
'cif_core.dic' version 2.4.1 from 2010-06-29.

Automatic conversion script
Id: cif_fix_values 1715 2011-07-08 13:25:40Z adriana 
;
_cod_original_sg_symbol_H-M P-1
_cod_database_code 4503443

loop_
_symmetry_equiv_pos_as_xyz
'x, y, z'
'-x, -y, -z'

loop_
_atom_site_label
_atom_site_type_symbol
_atom_site_fract_x
_atom_site_fract_y
_atom_site_fract_z
_atom_site_U_iso_or_equiv
_atom_site_adp_type
_atom_site_occupancy
_atom_site_symmetry_multiplicity
_atom_site_calc_flag
_atom_site_refinement_flags
C1 C 0.0399(3) 0.0594(2) 0.2827(2) 0.0249(5) Uani 1 1 d .
C2 C 0.0681(3) -0.0788(2) 0.2258(2) 0.0227(4) Uani 1 1 d .
C3 C 0.0803(3) -0.3101(2) 0.2390(2) 0.0222(4) Uani 1 1 d .
C4 C 0.0612(3) -0.1822(2) 0.2952(2) 0.0222(4) Uani 1 1 d .
H4 H 0.0440 -0.1664 0.3784 0.027 Uiso 1 1 calc R
C5 C 0.1004(3) -0.1013(2) 0.1047(2) 0.0278(5) Uani 1 1 d .
H5 H 0.1131 -0.0305 0.0613 0.033 Uiso 1 1 calc R
C6 C 0.0738(3) -0.4236(2) 0.3120(2) 0.0259(5) Uani 1 1 d .
C7 C 0.1035(3) -0.3326(2) 0.1142(2) 0.0286(5) Uani 1 1 d .
H7 H 0.1120 -0.4182 0.0757 0.034 Uiso 1 1 calc R
C8 C 0.1141(3) -0.2293(3) 0.0461(2) 0.0320(5) Uani 1 1 d .
H8 H 0.1302 -0.2449 -0.0375 0.038 Uiso 1 1 calc R
C9 C 0.2784(3) 0.1979(3) 0.5662(2) 0.0305(5) Uani 1 1 d .
H9 H 0.2157 0.1163 0.5471 0.037 Uiso 1 1 calc R
C10 C 0.3626(3) 0.4020(3) 0.5704(3) 0.0372(6) Uani 1 1 d .
H10 H 0.3681 0.4882 0.5533 0.045 Uiso 1 1 calc R
C11 C 0.6626(3) 0.3476(3) 1.2051(3) 0.0344(5) Uani 1 1 d .
H11 H 0.7087 0.3971 1.1526 0.041 Uiso 1 1 calc R
C12 C 0.4833(3) 0.2449(3) 1.2886(3) 0.0433(7) Uani 1 1 d .
H12 H 0.3866 0.2105 1.3059 0.052 Uiso 1 1 calc R
C13 C 0.4996(3) 0.1307(3) 0.7197(3) 0.0425(7) Uani 1 1 d .
H13A H 0.6109 0.1652 0.7521 0.051 Uiso 1 1 calc R
H13B H 0.4970 0.0464 0.6650 0.051 Uiso 1 1 calc R
C14 C 0.4757(3) 0.3529(3) 0.6492(3) 0.0415(6) Uani 1 1 d .
H14 H 0.5710 0.3986 0.6969 0.050 Uiso 1 1 calc R
C15 C 0.6315(3) 0.2334(3) 1.3501(3) 0.0419(6) Uani 1 1 d .
H15 H 0.6541 0.1880 1.4182 0.050 Uiso 1 1 calc R
C16 C 0.3759(4) 0.3512(4) 1.0989(3) 0.0511(8) Uani 1 1 d .
H16A H 0.4146 0.4288 1.0669 0.061 Uiso 1 1 calc R
H16B H 0.2858 0.3729 1.1386 0.061 Uiso 1 1 calc R
C17 C 0.4198(4) 0.1092(3) 0.8292(3) 0.0490(7) Uani 1 1 d .
H17A H 0.3060 0.0833 0.7988 0.059 Uiso 1 1 calc R
H17B H 0.4647 0.0390 0.8697 0.059 Uiso 1 1 calc R
C18 C 0.3214(4) 0.2411(4) 0.9913(3) 0.0564(9) Uani 1 1 d .
H18A H 0.2990 0.1594 1.0230 0.068 Uiso 1 1 calc R
H18B H 0.2239 0.2590 0.9386 0.068 Uiso 1 1 calc R
Cd1 Cd 0.010965(18) 0.318464(14) 0.381016(14) 0.02470(9) Uani 1 1 d .
N1 N 0.4222(2) 0.2227(2) 0.6447(2) 0.0316(5) Uani 1 1 d .
N2 N 0.2386(2) 0.3045(2) 0.5201(2) 0.0306(4) Uani 1 1 d .
N3 N 0.7442(2) 0.2977(2) 1.2983(2) 0.0321(5) Uani 1 1 d .
N4 N 0.5045(3) 0.3178(2) 1.1955(2) 0.0361(5) Uani 1 1 d .
O1 O -0.0336(2) 0.07233(17) 0.37344(18) 0.0319(4) Uani 1 1 d .
O2 O 0.0908(2) 0.15434(17) 0.23385(18) 0.0349(4) Uani 1 1 d .
O3 O 0.0841(3) -0.4013(2) 0.43023(19) 0.0401(5) Uani 1 1 d .
O4 O 0.0619(3) -0.53790(18) 0.2497(2) 0.0457(5) Uani 1 1 d .
O5 O 0.4446(2) 0.2282(2) 0.9176(2) 0.0495(5) Uani 1 1 d .

loop_
_atom_site_aniso_label
_atom_site_aniso_U_11
_atom_site_aniso_U_22
_atom_site_aniso_U_33
_atom_site_aniso_U_23
_atom_site_aniso_U_13
_atom_site_aniso_U_12
C1 0.0262(11) 0.0169(10) 0.0291(12) 0.0036(9) -0.0027(9) 0.0051(8)
C2 0.0224(10) 0.0166(10) 0.0276(12) 0.0041(8) 0.0008(8) 0.0025(8)
C3 0.0251(11) 0.0167(10) 0.0247(11) 0.0044(8) 0.0034(8) 0.0029(8)
C4 0.0237(10) 0.0194(10) 0.0237(11) 0.0047(8) 0.0039(8) 0.0031(8)
C5 0.0342(12) 0.0242(11) 0.0274(12) 0.0122(9) 0.0044(9) 0.0064(9)
C6 0.0258(11) 0.0209(10) 0.0343(13) 0.0106(9) 0.0082(9) 0.0053(8)
C7 0.0365(13) 0.0213(11) 0.0274(12) 0.0018(9) 0.0039(10) 0.0079(9)
C8 0.0432(14) 0.0329(13) 0.0234(12) 0.0080(10) 0.0091(10) 0.0121(11)
C9 0.0297(12) 0.0283(12) 0.0304(13) 0.0043(10) -0.0008(9) 0.0005(9)
C10 0.0392(14) 0.0235(12) 0.0444(16) -0.0005(11) 0.0026(11) 0.0004(10)
C11 0.0312(13) 0.0418(14) 0.0337(13) 0.0081(11) 0.0111(10) 0.0104(11)
C12 0.0368(15) 0.0468(17) 0.0458(17) 0.0055(13) 0.0118(12) -0.0017(12)
C13 0.0386(15) 0.0430(15) 0.0429(16) 0.0069(13) -0.0046(12) 0.0151(12)
C14 0.0332(14) 0.0326(14) 0.0509(18) -0.0034(12) -0.0024(12) -0.0004(11)
C15 0.0438(15) 0.0423(16) 0.0387(16) 0.0106(13) 0.0055(12) -0.0011(12)
C16 0.0367(15) 0.071(2) 0.0467(18) 0.0089(16) 0.0037(13) 0.0229(15)
C17 0.0560(18) 0.0493(18) 0.0362(16) 0.0105(14) -0.0059(13) 0.0001(14)
C18 0.0298(14) 0.086(3) 0.0484(19) 0.0093(18) -0.0028(13) 0.0005(15)
Cd1 0.02987(13) 0.02028(11) 0.02442(12) 0.00508(7) 0.00345(8) 0.00675(7)
N1 0.0275(10) 0.0334(11) 0.0313(11) 0.0030(9) -0.0003(8) 0.0060(8)
N2 0.0313(11) 0.0295(10) 0.0289(11) 0.0043(8) 0.0010(8) 0.0034(8)
N3 0.0321(11) 0.0336(11) 0.0307(11) 0.0044(9) 0.0054(9) 0.0061(9)
N4 0.0292(11) 0.0438(13) 0.0344(12) 0.0015(10) 0.0051(9) 0.0099(9)
O1 0.0417(10) 0.0222(8) 0.0331(10) 0.0033(7) 0.0092(8) 0.0079(7)
O2 0.0477(11) 0.0183(8) 0.0420(11) 0.0092(7) 0.0127(8) 0.0058(7)
O3 0.0589(12) 0.0373(10) 0.0323(10) 0.0166(8) 0.0172(9) 0.0163(9)
O4 0.0793(15) 0.0168(8) 0.0435(12) 0.0071(8) 0.0166(10) 0.0056(9)
O5 0.0399(11) 0.0647(15) 0.0380(12) 0.0010(10) 0.0034(9) -0.0063(10)

loop_
_atom_type_symbol
_atom_type_description
_atom_type_scat_dispersion_real
_atom_type_scat_dispersion_imag
_atom_type_scat_source
C C 0.0033 0.0016 'International Tables Vol C Tables 4.2.6.8 and 6.1.1.4'
H H 0.0000 0.0000 'International Tables Vol C Tables 4.2.6.8 and 6.1.1.4'
O O 0.0106 0.0060 'International Tables Vol C Tables 4.2.6.8 and 6.1.1.4'
N N 0.0061 0.0033 'International Tables Vol C Tables 4.2.6.8 and 6.1.1.4'
Cd Cd -0.8075 1.2024 'International Tables Vol C Tables 4.2.6.8 and 6.1.1.4'

loop_
_geom_angle_atom_site_label_1
_geom_angle_atom_site_label_2
_geom_angle_atom_site_label_3
_geom_angle
_geom_angle_site_symmetry_1
_geom_angle_site_symmetry_3
O1 C1 O2 123.9(2) . .
O1 C1 C2 118.7(2) . .
O2 C1 C2 117.3(2) . .
C5 C2 C4 120.1(2) . .
C5 C2 C1 119.4(2) . .
C4 C2 C1 120.5(2) . .
C7 C3 C4 119.6(2) . .
C7 C3 C6 119.7(2) . .
C4 C3 C6 120.7(2) . .
C2 C4 C3 119.6(2) . .
C2 C4 H4 120.2 . .
C3 C4 H4 120.2 . .
C2 C5 C8 120.6(2) . .
C2 C5 H5 119.7 . .
C8 C5 H5 119.7 . .
O3 C6 O4 123.0(2) . .
O3 C6 C3 120.0(2) . .
O4 C6 C3 117.1(2) . .
C8 C7 C3 120.8(2) . .
C8 C7 H7 119.6 . .
C3 C7 H7 119.6 . .
C7 C8 C5 119.0(2) . .
C7 C8 H8 120.5 . .
C5 C8 H8 120.5 . .
N2 C9 N1 110.8(2) . .
N2 C9 H9 124.6 . .
N1 C9 H9 124.6 . .
C14 C10 N2 109.1(2) . .
C14 C10 H10 125.5 . .
N2 C10 H10 125.5 . .
N3 C11 N4 111.2(2) . .
N3 C11 H11 124.4 . .
N4 C11 H11 124.4 . .
C15 C12 N4 105.7(3) . .
C15 C12 H12 127.2 . .
N4 C12 H12 127.2 . .
N1 C13 C17 112.2(2) . .
N1 C13 H13A 109.2 . .
C17 C13 H13A 109.2 . .
N1 C13 H13B 109.2 . .
C17 C13 H13B 109.2 . .
H13A C13 H13B 107.9 . .
C10 C14 N1 106.5(2) . .
C10 C14 H14 126.8 . .
N1 C14 H14 126.8 . .
C12 C15 N3 110.5(3) . .
C12 C15 H15 124.8 . .
N3 C15 H15 124.8 . .
N4 C16 C18 112.1(3) . .
N4 C16 H16A 109.2 . .
C18 C16 H16A 109.2 . .
N4 C16 H16B 109.2 . .
C18 C16 H16B 109.2 . .
H16A C16 H16B 107.9 . .
O5 C17 C13 108.7(3) . .
O5 C17 H17A 109.9 . .
C13 C17 H17A 109.9 . .
O5 C17 H17B 109.9 . .
C13 C17 H17B 109.9 . .
H17A C17 H17B 108.3 . .
O5 C18 C16 108.7(3) . .
O5 C18 H18A 109.9 . .
C16 C18 H18A 109.9 . .
O5 C18 H18B 109.9 . .
C16 C18 H18B 109.9 . .
H18A C18 H18B 108.3 . .
O4 Cd1 N2 109.72(9) 1_565 .
O4 Cd1 N3 91.01(9) 1_565 1_454
N2 Cd1 N3 158.37(9) . 1_454
O4 Cd1 O2 86.48(7) 1_565 .
N2 Cd1 O2 88.24(8) . .
N3 Cd1 O2 99.46(8) 1_454 .
O4 Cd1 O3 118.11(7) 1_565 2_556
N2 Cd1 O3 83.74(8) . 2_556
N3 Cd1 O3 80.95(8) 1_454 2_556
O2 Cd1 O3 155.40(7) . 2_556
O4 Cd1 O1 138.33(7) 1_565 .
N2 Cd1 O1 83.92(8) . .
N3 Cd1 O1 84.45(8) 1_454 .
O2 Cd1 O1 53.85(6) . .
O3 Cd1 O1 102.06(7) 2_556 .
C9 N1 C14 107.2(2) . .
C9 N1 C13 126.1(2) . .
C14 N1 C13 126.4(2) . .
C9 N2 C10 106.4(2) . .
C9 N2 Cd1 125.86(18) . .
C10 N2 Cd1 127.75(18) . .
C11 N3 C15 105.3(2) . .
C11 N3 Cd1 131.60(19) . 1_656
C15 N3 Cd1 122.91(18) . 1_656
C11 N4 C12 107.4(2) . .
C11 N4 C16 126.8(3) . .
C12 N4 C16 125.7(3) . .
C1 O1 Cd1 87.86(14) . .
C1 O2 Cd1 94.24(15) . .
C6 O3 Cd1 152.74(17) . 2_556
C6 O4 Cd1 107.21(16) . 1_545
C17 O5 C18 113.1(3) . .

loop_
_geom_bond_atom_site_label_1
_geom_bond_atom_site_label_2
_geom_bond_distance
_geom_bond_site_symmetry_2
C1 O1 1.251(3) .
C1 O2 1.257(3) .
C1 C2 1.517(3) .
C2 C5 1.376(3) .
C2 C4 1.392(3) .
C3 C7 1.387(3) .
C3 C4 1.398(3) .
C3 C6 1.505(3) .
C4 H4 0.9300 .
C5 C8 1.396(3) .
C5 H5 0.9300 .
C6 O3 1.251(3) .
C6 O4 1.250(3) .
C7 C8 1.384(3) .
C7 H7 0.9300 .
C8 H8 0.9300 .
C9 N2 1.315(3) .
C9 N1 1.344(3) .
C9 H9 0.9300 .
C10 C14 1.355(4) .
C10 N2 1.369(3) .
C10 H10 0.9300 .
C11 N3 1.316(3) .
C11 N4 1.341(3) .
C11 H11 0.9300 .
C12 C15 1.345(4) .
C12 N4 1.368(4) .
C12 H12 0.9300 .
C13 N1 1.460(3) .
C13 C17 1.500(5) .
C13 H13A 0.9700 .
C13 H13B 0.9700 .
C14 N1 1.367(4) .
C14 H14 0.9300 .
C15 N3 1.366(4) .
C15 H15 0.9300 .
C16 N4 1.477(4) .
C16 C18 1.476(5) .
C16 H16A 0.9700 .
C16 H16B 0.9700 .
C17 O5 1.411(4) .
C17 H17A 0.9700 .
C17 H17B 0.9700 .
C18 O5 1.430(4) .
C18 H18A 0.9700 .
C18 H18B 0.9700 .
Cd1 O4 2.261(2) 1_565
Cd1 N2 2.268(2) .
Cd1 N3 2.276(2) 1_454
Cd1 O2 2.3704(19) .
Cd1 O3 2.394(2) 2_556
Cd1 O1 2.5117(18) .
N3 Cd1 2.276(2) 1_656
O3 Cd1 2.394(2) 2_556
O4 Cd1 2.261(2) 1_545

loop_
_geom_torsion_atom_site_label_1
_geom_torsion_atom_site_label_2
_geom_torsion_atom_site_label_3
_geom_torsion_atom_site_label_4
_geom_torsion
_geom_torsion_site_symmetry_1
_geom_torsion_site_symmetry_4
O1 C1 C2 C5 159.3(2) . .
O2 C1 C2 C5 -19.9(3) . .
O1 C1 C2 C4 -20.6(3) . .
O2 C1 C2 C4 160.3(2) . .
C5 C2 C4 C3 -2.8(3) . .
C1 C2 C4 C3 177.1(2) . .
C7 C3 C4 C2 -1.0(3) . .
C6 C3 C4 C2 179.8(2) . .
C4 C2 C5 C8 5.0(4) . .
C1 C2 C5 C8 -174.8(2) . .
C7 C3 C6 O3 166.2(2) . .
C4 C3 C6 O3 -14.6(3) . .
C7 C3 C6 O4 -12.1(3) . .
C4 C3 C6 O4 167.1(2) . .
C4 C3 C7 C8 2.5(4) . .
C6 C3 C7 C8 -178.3(2) . .
C3 C7 C8 C5 -0.3(4) . .
C2 C5 C8 C7 -3.5(4) . .
N2 C10 C14 N1 1.4(3) . .
N4 C12 C15 N3 0.3(4) . .
N1 C13 C17 O5 -67.3(3) . .
N4 C16 C18 O5 -70.9(4) . .
N2 C9 N1 C14 0.5(3) . .
N2 C9 N1 C13 175.5(2) . .
C10 C14 N1 C9 -1.2(3) . .
C10 C14 N1 C13 -176.2(3) . .
C17 C13 N1 C9 -71.9(4) . .
C17 C13 N1 C14 102.3(3) . .
N1 C9 N2 C10 0.4(3) . .
N1 C9 N2 Cd1 179.03(16) . .
C14 C10 N2 C9 -1.2(3) . .
C14 C10 N2 Cd1 -179.74(19) . .
O4 Cd1 N2 C9 -146.1(2) 1_565 .
N3 Cd1 N2 C9 51.1(3) 1_454 .
O2 Cd1 N2 C9 -60.5(2) . .
O3 Cd1 N2 C9 96.2(2) 2_556 .
O1 Cd1 N2 C9 -6.7(2) . .
O4 Cd1 N2 C10 32.2(2) 1_565 .
N3 Cd1 N2 C10 -130.5(3) 1_454 .
O2 Cd1 N2 C10 117.8(2) . .
O3 Cd1 N2 C10 -85.5(2) 2_556 .
O1 Cd1 N2 C10 171.7(2) . .
N4 C11 N3 C15 0.0(3) . .
N4 C11 N3 Cd1 -174.79(17) . 1_656
C12 C15 N3 C11 -0.2(3) . .
C12 C15 N3 Cd1 175.1(2) . 1_656
N3 C11 N4 C12 0.3(3) . .
N3 C11 N4 C16 -176.9(3) . .
C15 C12 N4 C11 -0.4(3) . .
C15 C12 N4 C16 176.9(3) . .
C18 C16 N4 C11 95.9(4) . .
C18 C16 N4 C12 -80.8(4) . .
O2 C1 O1 Cd1 -3.5(2) . .
C2 C1 O1 Cd1 177.46(18) . .
O4 Cd1 O1 C1 22.62(19) 1_565 .
N2 Cd1 O1 C1 -90.37(14) . .
N3 Cd1 O1 C1 107.89(14) 1_454 .
O2 Cd1 O1 C1 1.89(13) . .
O3 Cd1 O1 C1 -172.62(13) 2_556 .
O1 C1 O2 Cd1 3.7(2) . .
C2 C1 O2 Cd1 -177.23(17) . .
O4 Cd1 O2 C1 -168.25(15) 1_565 .
N2 Cd1 O2 C1 81.87(15) . .
N3 Cd1 O2 C1 -77.81(15) 1_454 .
O3 Cd1 O2 C1 11.1(3) 2_556 .
O1 Cd1 O2 C1 -1.89(13) . .
O4 C6 O3 Cd1 -117.9(4) . 2_556
C3 C6 O3 Cd1 64.0(5) . 2_556
O3 C6 O4 Cd1 11.7(3) . 1_545
C3 C6 O4 Cd1 -170.03(15) . 1_545
C13 C17 O5 C18 153.0(2) . .
C16 C18 O5 C17 167.2(3) . .
